data_4347544
loop_
_publ_author_name
'Pal, Nabhendu'
'Majumdar, Amit'

_publ_section_title
;
 Controlling the Reactivity of Bifunctional Ligands: Carboxylate-Bridged
 Nonheme Diiron(II) Complexes Bearing Free Thiol Groups.
;
_journal_issue 6
_journal_name_full 'Inorganic chemistry'
_journal_page_first 3181
_journal_page_last 3191
_journal_paper_doi 10.1021/acs.inorgchem.6b00316
_journal_volume 55
_journal_year 2016
_chemical_formula_moiety 'C45 H52 Fe2 N10 O3, 2(B F4)'
_chemical_formula_sum 'C45 H52 B2 F8 Fe2 N10 O3'
_chemical_formula_weight 1066.28
_space_group_crystal_system monoclinic
_space_group_IT_number 14
_space_group_name_Hall '-P 2yn'
_space_group_name_H-M_alt 'P 1 21/n 1'
_atom_sites_solution_hydrogens geom
_audit_creation_date 2015-10-03
_audit_creation_method
;
Olex2 1.2
(compiled 2014.08.28 svn.r2986 for OlexSys, GUI svn.r4874)
;
_cell_angle_alpha 90
_cell_angle_beta 94.497(2)
_cell_angle_gamma 90
_cell_formula_units_Z 4
_cell_length_a 13.8358(13)
_cell_length_b 22.191(2)
_cell_length_c 15.5526(15)
_cell_measurement_reflns_used 10864
_cell_measurement_temperature 150(2)
_cell_measurement_theta_max 25.18
_cell_measurement_theta_min 2.25
_cell_volume 4760.4(8)
_computing_cell_refinement 'SAINT v8.34A (Bruker, 2013)'
_computing_data_collection 'APEX2 v2014.7-1 (Bruker-Axs,2014)'
_computing_data_reduction 'SAINT v8.34A (Bruker, 2013)'
_computing_molecular_graphics 'Olex2 (Dolomanov et al., 2009)'
_computing_publication_material 'Olex2 (Dolomanov et al., 2009)'
_computing_structure_refinement 'SHELXL-97 (Sheldrick, 2008)'
_computing_structure_solution 'SHELXS-97 (Sheldrick, 2008)'
_diffrn_ambient_temperature 150(2)
_diffrn_measured_fraction_theta_full 1.000
_diffrn_measured_fraction_theta_max 0.996
_diffrn_measurement_device_type 'Bruker APEX-II CCD'
_diffrn_measurement_method 'phi and omega scan'
_diffrn_radiation_monochromator graphite
_diffrn_radiation_probe x-ray
_diffrn_radiation_type MoK\a
_diffrn_radiation_wavelength 0.71073
_diffrn_reflns_av_R_equivalents 0.0468
_diffrn_reflns_av_unetI/netI 0.0345
_diffrn_reflns_Laue_measured_fraction_full 1.000
_diffrn_reflns_Laue_measured_fraction_max 0.996
_diffrn_reflns_limit_h_max 16
_diffrn_reflns_limit_h_min -16
_diffrn_reflns_limit_k_max 27
_diffrn_reflns_limit_k_min -27
_diffrn_reflns_limit_l_max 18
_diffrn_reflns_limit_l_min -18
_diffrn_reflns_number 48192
_diffrn_reflns_point_group_measured_fraction_full 1.000
_diffrn_reflns_point_group_measured_fraction_max 0.996
_diffrn_reflns_theta_full 25.242
_diffrn_reflns_theta_max 25.750
_diffrn_reflns_theta_min 1.602
_diffrn_source_type 'fine-focus sealed tube'
_diffrn_standards_number 0
_exptl_absorpt_coefficient_mu 0.693
_exptl_absorpt_correction_T_max 0.7453
_exptl_absorpt_correction_T_min 0.6393
_exptl_absorpt_correction_type multi-scan
_exptl_absorpt_process_details
;
SADABS-2014/3 (Bruker,2014) was used for absorption correction.
wR2(int) was 0.1088 before and 0.0531 after correction.
The Ratio of minimum to maximum transmission is 0.8578.
The \l/2 correction factor is 0.00150.
;
_exptl_crystal_colour colorless
_exptl_crystal_density_diffrn 1.488
_exptl_crystal_density_method 'not measured'
_exptl_crystal_description block
_exptl_crystal_F_000 2200
_exptl_crystal_size_max 0.3
_exptl_crystal_size_mid 0.15
_exptl_crystal_size_min 0.1
_refine_diff_density_max 1.255
_refine_diff_density_min -1.029
_refine_diff_density_rms 0.096
_refine_ls_extinction_method none
_refine_ls_goodness_of_fit_ref 1.092
_refine_ls_hydrogen_treatment constr
_refine_ls_matrix_type full
_refine_ls_number_parameters 616
_refine_ls_number_reflns 9064
_refine_ls_number_restraints 28
_refine_ls_restrained_S_all 1.096
_refine_ls_R_factor_all 0.0866
_refine_ls_R_factor_gt 0.0728
_refine_ls_shift/su_max 0.001
_refine_ls_shift/su_mean 0.000
_refine_ls_structure_factor_coef Fsqd
_refine_ls_weighting_details 'w=1/[\s^2^(Fo^2^)+(0.0580P)^2^+22.7160P] where P=(Fo^2^+2Fc^2^)/3'
_refine_ls_weighting_scheme calc
_refine_ls_wR_factor_gt 0.1706
_refine_ls_wR_factor_ref 0.1790
_reflns_Friedel_coverage 0.000
_reflns_number_gt 7552
_reflns_number_total 9064
_reflns_threshold_expression 'I > 2\s(I)'
_cod_data_source_file ic6b00316_si_002.cif
_cod_data_source_block OAc
_cod_original_cell_volume 4760.5(8)
_cod_database_code 4347544
_shelxl_version_number 2014-3
_shelx_space_group_comment
;
The symmetry employed for this shelxl refinement is uniquely defined
by the following loop, which should always be used as a source of
symmetry information in preference to the above space-group names.
They are only intended as comments.
;
_shelx_estimated_absorpt_t_max 0.934
_shelx_estimated_absorpt_t_min 0.819
_olex2_refinement_description
;
1. Fixed Uiso
 At 1.2 times of:
  All C(H) groups, All C(H,H) groups
 At 1.5 times of:
  All C(H,H,H) groups
2. Restrained distances
 F5B-B2 \\sim F5A-B2 \\sim F6A-B2 \\sim F6B-B2 \\sim F8B-B2 \\sim F8A-B2 \\sim
F7A-B2 \\sim F7B-B2
 with sigma of 0.02
3. Uiso/Uaniso restraints and constraints
Uanis(F3) = Uanis(F2B) = Uanis(F2A) = Uanis(F1A) = Uanis(F1B) = Uanis(F4A) =
Uanis(F4B)
Uanis(B2) = Uanis(F7A) = Uanis(F5B) = Uanis(F5A) = Uanis(F6B) = Uanis(F6A) =
Uanis(F8B) = Uanis(F8A) = Uanis(F7B)
4. Others
 Sof(F1B)=Sof(F2B)=Sof(F4B)=Sof(F5B)=Sof(F6B)=Sof(F7B)=Sof(F8B)=1-FVAR(1)
 Sof(F1A)=Sof(F2A)=Sof(F4A)=Sof(F5A)=Sof(F6A)=Sof(F7A)=Sof(F8A)=FVAR(1)
5.a Ternary CH refined with riding coordinates:
 C1(H1)
5.b Secondary CH2 refined with riding coordinates:
 C2(H2A,H2B), C3(H3A,H3B), C11(H11A,H11B), C13(H13A,H13B), C19(H19A,H19B),
 C21(H21A,H21B), C23(H23A,H23B), C31(H31A,H31B), C33(H33A,H33B), C41(H41A,H41B)
5.c Aromatic/amide H refined with riding coordinates:
 C1A(H1A), C6(H6), C7(H7), C8(H8), C9(H9), C16(H16), C17(H17), C18(H18),
 C26(H26), C27(H27), C28(H28), C29(H29), C36(H36), C37(H37), C38(H38), C39(H39)
5.d Idealised Me refined as rotating group:
 C12(H12A,H12B,H12C), C22(H22A,H22B,H22C), C32(H32A,H32B,H32C), C42(H42A,H42B,
 H42C), C44(H44A,H44B,H44C)
;
_olex2_submission_special_instructions 'No special instructions were received'

loop_
_space_group_symop_operation_xyz
'x, y, z'
'-x+1/2, y+1/2, -z+1/2'
'-x, -y, -z'
'x-1/2, -y-1/2, z-1/2'

loop_
_atom_site_label
_atom_site_type_symbol
_atom_site_fract_x
_atom_site_fract_y
_atom_site_fract_z
_atom_site_U_iso_or_equiv
_atom_site_adp_type
_atom_site_occupancy
_atom_site_site_symmetry_order
_atom_site_calc_flag
_atom_site_refinement_flags_posn
_atom_site_refinement_flags_occupancy
_atom_site_disorder_assembly
_atom_site_disorder_group
C1 C 0.9230(3) 0.61260(19) 0.4910(3) 0.0258(10) Uani 1 1 d . . . .
H1 H 0.8580 0.5956 0.4712 0.031 Uiso 1 1 calc R . . .
C1A C 1.1313(3) 0.7521(2) 0.8982(3) 0.0314(11) Uani 1 1 d . . . .
H1A H 1.1654 0.7319 0.9450 0.038 Uiso 1 1 calc R . . .
C2 C 0.9516(4) 0.5861(2) 0.5764(3) 0.0355(11) Uani 1 1 d . . . .
H2A H 1.0189 0.5983 0.5949 0.043 Uiso 1 1 calc R . . .
H2B H 0.9502 0.5416 0.5718 0.043 Uiso 1 1 calc R . . .
C3 C 0.7911(4) 0.5764(2) 0.6331(4) 0.0394(13) Uani 1 1 d . . . .
H3A H 0.7834 0.5496 0.6830 0.047 Uiso 1 1 calc R . . .
H3B H 0.7854 0.5517 0.5800 0.047 Uiso 1 1 calc R . . .
C4 C 0.7137(3) 0.6240(2) 0.6285(3) 0.0349(12) Uani 1 1 d . . . .
C5 C 0.6414(3) 0.7113(2) 0.6174(3) 0.0266(10) Uani 1 1 d . . . .
C6 C 0.6182(4) 0.7720(2) 0.6088(3) 0.0322(11) Uani 1 1 d . . . .
H6 H 0.6666 0.8024 0.6148 0.039 Uiso 1 1 calc R . . .
C7 C 0.5211(4) 0.7861(2) 0.5911(3) 0.0362(12) Uani 1 1 d . . . .
H7 H 0.5025 0.8271 0.5843 0.043 Uiso 1 1 calc R . . .
C8 C 0.4494(4) 0.7413(3) 0.5828(3) 0.0373(12) Uani 1 1 d . . . .
H8 H 0.3838 0.7527 0.5697 0.045 Uiso 1 1 calc R . . .
C9 C 0.4716(4) 0.6813(3) 0.5933(4) 0.0394(12) Uani 1 1 d . . . .
H9 H 0.4228 0.6512 0.5891 0.047 Uiso 1 1 calc R . . .
C10 C 0.5694(4) 0.6669(2) 0.6104(3) 0.0344(11) Uani 1 1 d . . . .
C11 C 0.5708(4) 0.5505(3) 0.6092(5) 0.0537(17) Uani 1 1 d . . . .
H11A H 0.5122 0.5527 0.5684 0.064 Uiso 1 1 calc R . . .
H11B H 0.6165 0.5214 0.5861 0.064 Uiso 1 1 calc R . . .
C12 C 0.5436(6) 0.5299(4) 0.6956(5) 0.072(2) Uani 1 1 d . . . .
H12A H 0.5074 0.4920 0.6892 0.108 Uiso 1 1 calc GR . . .
H12B H 0.5032 0.5606 0.7204 0.108 Uiso 1 1 calc GR . . .
H12C H 0.6025 0.5236 0.7338 0.108 Uiso 1 1 calc GR . . .
C13 C 0.9379(4) 0.5982(2) 0.7273(3) 0.0343(11) Uani 1 1 d . . . .
H13A H 0.9879 0.5665 0.7243 0.041 Uiso 1 1 calc R . . .
H13B H 0.8920 0.5852 0.7693 0.041 Uiso 1 1 calc R . . .
C14 C 0.9851(3) 0.6559(2) 0.7570(3) 0.0241(9) Uani 1 1 d . . . .
C15 C 1.0210(3) 0.7506(2) 0.7669(3) 0.0231(9) Uani 1 1 d . . . .
C16 C 1.0306(3) 0.8128(2) 0.7564(3) 0.0269(10) Uani 1 1 d . . . .
H16 H 0.9982 0.8332 0.7088 0.032 Uiso 1 1 calc R . . .
C17 C 1.0895(3) 0.8435(2) 0.8181(3) 0.0311(11) Uani 1 1 d . . . .
H17 H 1.0961 0.8859 0.8134 0.037 Uiso 1 1 calc R . . .
C18 C 1.1392(4) 0.8134(2) 0.8870(3) 0.0333(11) Uani 1 1 d . . . .
H18 H 1.1797 0.8360 0.9274 0.040 Uiso 1 1 calc R . . .
C19 C 0.9920(4) 0.5956(2) 0.4246(3) 0.0369(12) Uani 1 1 d . . . .
H19A H 1.0590 0.6055 0.4472 0.044 Uiso 1 1 calc R . . .
H19B H 0.9885 0.5515 0.4148 0.044 Uiso 1 1 calc R . . .
C20 C 1.0707(3) 0.7212(2) 0.8373(3) 0.0250(9) Uani 1 1 d . . . .
C21 C 1.0757(4) 0.6121(2) 0.8897(3) 0.0306(10) Uani 1 1 d . . . .
H21A H 1.0247 0.5807 0.8874 0.037 Uiso 1 1 calc R . . .
H21B H 1.0825 0.6284 0.9491 0.037 Uiso 1 1 calc R . . .
C22 C 1.1701(4) 0.5840(3) 0.8692(4) 0.0419(13) Uani 1 1 d . . . .
H22A H 1.1627 0.5660 0.8116 0.063 Uiso 1 1 calc GR . . .
H22B H 1.1883 0.5527 0.9119 0.063 Uiso 1 1 calc GR . . .
H22C H 1.2207 0.6150 0.8709 0.063 Uiso 1 1 calc GR . . .
C23 C 0.8912(4) 0.5989(2) 0.2892(4) 0.0382(12) Uani 1 1 d . . . .
H23A H 0.8481 0.5759 0.3250 0.046 Uiso 1 1 calc R . . .
H23B H 0.9174 0.5709 0.2472 0.046 Uiso 1 1 calc R . . .
C24 C 0.8357(4) 0.6481(2) 0.2427(3) 0.0292(10) Uani 1 1 d . . . .
C25 C 0.7743(3) 0.7362(2) 0.2147(3) 0.0248(9) Uani 1 1 d . . . .
C26 C 0.7533(3) 0.7979(2) 0.2116(3) 0.0272(10) Uani 1 1 d . . . .
H26 H 0.7793 0.8248 0.2550 0.033 Uiso 1 1 calc R . . .
C27 C 0.6930(3) 0.8178(2) 0.1423(3) 0.0316(11) Uani 1 1 d . . . .
H27 H 0.6780 0.8595 0.1374 0.038 Uiso 1 1 calc R . . .
C28 C 0.6538(4) 0.7780(2) 0.0794(3) 0.0357(11) Uani 1 1 d . . . .
H28 H 0.6114 0.7934 0.0336 0.043 Uiso 1 1 calc R . . .
C29 C 0.6744(4) 0.7170(2) 0.0816(3) 0.0327(11) Uani 1 1 d . . . .
H29 H 0.6477 0.6901 0.0385 0.039 Uiso 1 1 calc R . . .
C30 C 0.7363(3) 0.6975(2) 0.1504(3) 0.0289(10) Uani 1 1 d . . . .
C31 C 0.7610(4) 0.5862(2) 0.1189(4) 0.0433(14) Uani 1 1 d . . . .
H31A H 0.8177 0.5593 0.1292 0.052 Uiso 1 1 calc R . . .
H31B H 0.7548 0.5967 0.0569 0.052 Uiso 1 1 calc R . . .
C32 C 0.6710(5) 0.5531(3) 0.1409(5) 0.0636(19) Uani 1 1 d . . . .
H32A H 0.6621 0.5172 0.1044 0.095 Uiso 1 1 calc GR . . .
H32B H 0.6146 0.5796 0.1310 0.095 Uiso 1 1 calc GR . . .
H32C H 0.6779 0.5409 0.2017 0.095 Uiso 1 1 calc GR . . .
C33 C 1.0570(4) 0.6345(2) 0.2953(4) 0.0415(13) Uani 1 1 d . . . .
H33A H 1.0374 0.6361 0.2327 0.050 Uiso 1 1 calc R . . .
H33B H 1.1020 0.6001 0.3060 0.050 Uiso 1 1 calc R . . .
C34 C 1.1062(4) 0.6917(3) 0.3232(4) 0.0393(12) Uani 1 1 d . . . .
C35 C 1.1250(4) 0.7849(2) 0.3578(3) 0.0334(11) Uani 1 1 d . . . .
C36 C 1.1117(4) 0.8456(2) 0.3748(3) 0.0385(12) Uani 1 1 d . . . .
H36 H 1.0487 0.8624 0.3768 0.046 Uiso 1 1 calc R . . .
C37 C 1.1936(4) 0.8805(3) 0.3884(4) 0.0421(13) Uani 1 1 d . . . .
H37 H 1.1871 0.9225 0.3977 0.050 Uiso 1 1 calc R . . .
C38 C 1.2865(4) 0.8553(3) 0.3891(3) 0.0409(13) Uani 1 1 d . . . .
H38 H 1.3412 0.8803 0.4029 0.049 Uiso 1 1 calc R . . .
C39 C 1.3013(4) 0.7956(3) 0.3703(4) 0.0427(13) Uani 1 1 d . . . .
H39 H 1.3643 0.7785 0.3704 0.051 Uiso 1 1 calc R . . .
C40 C 1.2174(4) 0.7617(2) 0.3513(4) 0.0383(12) Uani 1 1 d . . . .
C41 C 1.2791(4) 0.6603(3) 0.3041(4) 0.0483(14) Uani 1 1 d . . . .
H41A H 1.2510 0.6291 0.2640 0.058 Uiso 1 1 calc R . . .
H41B H 1.3295 0.6823 0.2749 0.058 Uiso 1 1 calc R . . .
C42 C 1.3225(5) 0.6319(3) 0.3822(5) 0.0658(19) Uani 1 1 d . . . .
H42A H 1.3739 0.6043 0.3673 0.099 Uiso 1 1 calc GR . . .
H42B H 1.2727 0.6093 0.4101 0.099 Uiso 1 1 calc GR . . .
H42C H 1.3501 0.6629 0.4217 0.099 Uiso 1 1 calc GR . . .
C43 C 0.8819(3) 0.8254(2) 0.5085(3) 0.0273(10) Uani 1 1 d . . . .
C44 C 0.8852(5) 0.8934(2) 0.5185(4) 0.0450(14) Uani 1 1 d . . . .
H44A H 0.8262 0.9073 0.5434 0.068 Uiso 1 1 calc GR . . .
H44B H 0.8895 0.9121 0.4619 0.068 Uiso 1 1 calc GR . . .
H44C H 0.9420 0.9048 0.5567 0.068 Uiso 1 1 calc GR . . .
N1 N 0.8860(3) 0.60559(16) 0.6424(2) 0.0236(8) Uani 1 1 d . . . .
N2 N 0.7321(3) 0.68313(18) 0.6285(3) 0.0274(8) Uani 1 1 d . . . .
N3 N 0.6175(3) 0.6117(2) 0.6183(3) 0.0414(11) Uani 1 1 d . . . .
N4 N 0.9679(3) 0.70807(16) 0.7178(2) 0.0227(8) Uani 1 1 d . . . .
N5 N 1.0453(3) 0.66087(17) 0.8293(2) 0.0262(8) Uani 1 1 d . . . .
N6 N 0.9708(3) 0.62602(17) 0.3439(3) 0.0261(8) Uani 1 1 d . . . .
N7 N 0.8359(3) 0.70419(17) 0.2726(2) 0.0256(8) Uani 1 1 d . . . .
N8 N 0.7778(3) 0.64128(17) 0.1696(3) 0.0305(9) Uani 1 1 d . . . .
N9 N 1.0576(3) 0.73862(19) 0.3445(3) 0.0352(10) Uani 1 1 d . . . .
N10 N 1.2030(3) 0.7024(2) 0.3259(3) 0.0431(11) Uani 1 1 d . . . .
O1 O 0.9127(2) 0.67612(13) 0.49497(19) 0.0224(6) Uani 1 1 d . . . .
O2 O 0.8727(3) 0.79557(14) 0.5752(2) 0.0321(8) Uani 1 1 d . . . .
O3 O 0.8882(3) 0.80355(14) 0.4343(2) 0.0339(8) Uani 1 1 d . . . .
Fe1 Fe 0.87334(4) 0.70691(3) 0.60749(4) 0.02132(16) Uani 1 1 d . . . .
Fe2 Fe 0.92068(5) 0.72131(3) 0.38499(4) 0.02336(17) Uani 1 1 d . . . .
B1 B 1.2416(4) 1.0197(3) 0.9098(4) 0.0333(12) Uani 1 1 d . . . .
F1A F 1.2545(6) 1.0272(3) 0.8262(5) 0.0619(7) Uani 0.559(5) 1 d . P A 1
F1B F 1.3119(7) 1.0277(4) 0.8410(7) 0.0619(7) Uani 0.441(5) 1 d . P A 2
F2A F 1.1705(5) 1.0556(3) 0.9392(6) 0.0619(7) Uani 0.559(5) 1 d . P A 1
F2B F 1.1738(6) 1.0639(4) 0.8874(8) 0.0619(7) Uani 0.441(5) 1 d . P A 2
F3 F 1.2104(3) 0.96075(16) 0.9146(3) 0.0619(7) Uani 1 1 d . . . .
F4A F 1.3272(6) 1.0254(3) 0.9556(6) 0.0619(7) Uani 0.559(5) 1 d . P A 1
F4B F 1.3025(7) 1.0346(4) 0.9816(8) 0.0619(7) Uani 0.441(5) 1 d . P A 2
B2 B 1.1312(5) 0.5319(3) 1.1305(4) 0.0600(7) Uani 1 1 d . . . .
F5A F 1.1586(6) 0.4967(3) 1.0612(5) 0.0600(7) Uani 0.559(5) 1 d . P A 1
F6A F 1.2017(6) 0.5188(4) 1.1983(5) 0.0600(7) Uani 0.559(5) 1 d . P A 1
F5B F 1.1373(8) 0.4833(4) 1.0783(6) 0.0600(7) Uani 0.441(5) 1 d . P A 2
F6B F 1.1723(8) 0.5236(5) 1.2138(6) 0.0600(7) Uani 0.441(5) 1 d . P A 2
F7A F 1.1455(17) 0.5903(5) 1.1066(14) 0.0600(7) Uani 0.559(5) 1 d . P A 1
F8A F 1.0300(5) 0.5339(3) 1.1429(5) 0.0600(7) Uani 0.559(5) 1 d . P A 1
F7B F 1.153(2) 0.5876(6) 1.1002(18) 0.0600(7) Uani 0.441(5) 1 d . P A 2
F8B F 1.0433(7) 0.5174(4) 1.1604(7) 0.0600(7) Uani 0.441(5) 1 d . P A 2

loop_
_atom_site_aniso_label
_atom_site_aniso_U_11
_atom_site_aniso_U_22
_atom_site_aniso_U_33
_atom_site_aniso_U_23
_atom_site_aniso_U_13
_atom_site_aniso_U_12
C1 0.027(2) 0.017(2) 0.034(3) 0.0004(18) 0.0059(19) -0.0010(17)
C1A 0.028(2) 0.039(3) 0.027(3) -0.003(2) 0.002(2) 0.001(2)
C2 0.039(3) 0.026(2) 0.042(3) 0.003(2) 0.005(2) 0.004(2)
C3 0.030(3) 0.029(3) 0.058(4) 0.011(2) 0.001(2) -0.003(2)
C4 0.025(2) 0.035(3) 0.044(3) 0.013(2) -0.002(2) -0.004(2)
C5 0.026(2) 0.034(3) 0.020(2) 0.0013(19) 0.0019(18) 0.0030(19)
C6 0.034(3) 0.035(3) 0.029(3) -0.006(2) 0.009(2) 0.003(2)
C7 0.040(3) 0.040(3) 0.030(3) 0.000(2) 0.009(2) 0.015(2)
C8 0.026(3) 0.055(3) 0.031(3) 0.001(2) 0.006(2) 0.006(2)
C9 0.022(2) 0.053(3) 0.044(3) 0.009(3) 0.002(2) -0.002(2)
C10 0.026(2) 0.038(3) 0.039(3) 0.009(2) 0.002(2) -0.002(2)
C11 0.033(3) 0.040(3) 0.089(5) 0.019(3) 0.007(3) -0.004(2)
C12 0.072(5) 0.067(5) 0.079(5) 0.007(4) 0.016(4) -0.018(4)
C13 0.038(3) 0.025(2) 0.038(3) 0.005(2) -0.009(2) -0.002(2)
C14 0.023(2) 0.024(2) 0.025(2) 0.0021(18) 0.0035(18) 0.0010(18)
C15 0.019(2) 0.026(2) 0.025(2) -0.0024(18) 0.0047(17) 0.0000(17)
C16 0.028(2) 0.024(2) 0.029(2) -0.0007(19) 0.0023(19) -0.0016(19)
C17 0.032(3) 0.027(2) 0.036(3) -0.010(2) 0.007(2) -0.002(2)
C18 0.029(3) 0.038(3) 0.033(3) -0.013(2) 0.004(2) -0.003(2)
C19 0.044(3) 0.026(2) 0.041(3) 0.005(2) 0.006(2) 0.009(2)
C20 0.022(2) 0.029(2) 0.024(2) -0.0032(18) 0.0059(18) -0.0002(18)
C21 0.034(3) 0.030(2) 0.027(2) 0.005(2) 0.000(2) 0.001(2)
C22 0.041(3) 0.042(3) 0.041(3) 0.008(2) -0.001(2) 0.012(2)
C23 0.046(3) 0.029(3) 0.037(3) 0.002(2) -0.007(2) -0.001(2)
C24 0.037(3) 0.023(2) 0.028(2) -0.0006(19) -0.001(2) -0.0013(19)
C25 0.022(2) 0.027(2) 0.026(2) 0.0033(18) 0.0051(18) -0.0009(18)
C26 0.023(2) 0.026(2) 0.033(3) -0.0021(19) 0.0053(19) 0.0013(18)
C27 0.025(2) 0.031(3) 0.040(3) 0.005(2) 0.006(2) 0.0049(19)
C28 0.030(3) 0.040(3) 0.037(3) 0.004(2) 0.000(2) 0.006(2)
C29 0.036(3) 0.034(3) 0.027(3) 0.000(2) -0.002(2) 0.001(2)
C30 0.031(2) 0.026(2) 0.030(3) 0.0013(19) 0.005(2) 0.0003(19)
C31 0.061(4) 0.027(3) 0.038(3) -0.009(2) -0.017(3) 0.008(2)
C32 0.062(4) 0.039(3) 0.086(5) -0.020(3) -0.016(4) -0.009(3)
C33 0.042(3) 0.036(3) 0.049(3) 0.000(2) 0.014(3) 0.000(2)
C34 0.032(3) 0.043(3) 0.044(3) -0.006(2) 0.010(2) -0.009(2)
C35 0.038(3) 0.037(3) 0.027(2) 0.003(2) 0.006(2) -0.016(2)
C36 0.040(3) 0.037(3) 0.038(3) 0.011(2) 0.000(2) -0.010(2)
C37 0.051(3) 0.034(3) 0.041(3) 0.007(2) 0.000(3) -0.015(2)
C38 0.042(3) 0.047(3) 0.034(3) -0.002(2) 0.007(2) -0.024(3)
C39 0.035(3) 0.054(3) 0.042(3) -0.006(3) 0.015(2) -0.019(3)
C40 0.035(3) 0.043(3) 0.038(3) -0.005(2) 0.012(2) -0.014(2)
C41 0.037(3) 0.053(4) 0.056(4) -0.002(3) 0.010(3) -0.005(3)
C42 0.061(4) 0.070(5) 0.067(5) 0.001(4) 0.011(4) 0.011(4)
C43 0.020(2) 0.018(2) 0.042(3) 0.002(2) -0.0070(19) 0.0012(17)
C44 0.062(4) 0.020(2) 0.051(3) 0.001(2) -0.009(3) -0.001(2)
N1 0.0257(19) 0.0213(18) 0.0233(19) 0.0024(15) -0.0017(15) -0.0015(15)
N2 0.024(2) 0.029(2) 0.029(2) 0.0044(16) 0.0000(16) -0.0008(16)
N3 0.025(2) 0.035(2) 0.063(3) 0.018(2) -0.003(2) -0.0045(18)
N4 0.0209(18) 0.0209(18) 0.0262(19) -0.0008(15) 0.0023(15) -0.0003(15)
N5 0.026(2) 0.026(2) 0.027(2) 0.0014(16) 0.0001(16) 0.0012(16)
N6 0.0195(18) 0.027(2) 0.032(2) -0.0026(16) 0.0042(16) -0.0024(15)
N7 0.027(2) 0.0233(19) 0.026(2) 0.0014(15) 0.0010(16) -0.0022(15)
N8 0.040(2) 0.024(2) 0.026(2) -0.0009(16) -0.0038(17) 0.0008(17)
N9 0.033(2) 0.035(2) 0.040(2) -0.0050(19) 0.0109(19) -0.0103(18)
N10 0.030(2) 0.045(3) 0.057(3) -0.012(2) 0.017(2) -0.010(2)
O1 0.0243(16) 0.0157(14) 0.0270(16) 0.0008(12) -0.0002(13) 0.0033(12)
O2 0.042(2) 0.0187(16) 0.0355(19) 0.0030(14) 0.0026(15) 0.0047(14)
O3 0.045(2) 0.0197(16) 0.036(2) 0.0005(14) -0.0002(16) -0.0010(14)
Fe1 0.0220(3) 0.0165(3) 0.0252(3) 0.0006(2) 0.0002(2) 0.0002(2)
Fe2 0.0243(3) 0.0196(3) 0.0259(3) 0.0014(3) 0.0005(3) -0.0033(2)
B1 0.036(3) 0.027(3) 0.037(3) -0.001(2) 0.003(2) 0.009(2)
F1A 0.0476(14) 0.0437(12) 0.093(2) -0.0070(13) -0.0012(14) -0.0001(11)
F1B 0.0476(14) 0.0437(12) 0.093(2) -0.0070(13) -0.0012(14) -0.0001(11)
F2A 0.0476(14) 0.0437(12) 0.093(2) -0.0070(13) -0.0012(14) -0.0001(11)
F2B 0.0476(14) 0.0437(12) 0.093(2) -0.0070(13) -0.0012(14) -0.0001(11)
F3 0.0476(14) 0.0437(12) 0.093(2) -0.0070(13) -0.0012(14) -0.0001(11)
F4A 0.0476(14) 0.0437(12) 0.093(2) -0.0070(13) -0.0012(14) -0.0001(11)
F4B 0.0476(14) 0.0437(12) 0.093(2) -0.0070(13) -0.0012(14) -0.0001(11)
B2 0.080(2) 0.0390(12) 0.0619(18) 0.0126(10) 0.0107(13) 0.0012(12)
F5A 0.080(2) 0.0390(12) 0.0619(18) 0.0126(10) 0.0107(13) 0.0012(12)
F6A 0.080(2) 0.0390(12) 0.0619(18) 0.0126(10) 0.0107(13) 0.0012(12)
F5B 0.080(2) 0.0390(12) 0.0619(18) 0.0126(10) 0.0107(13) 0.0012(12)
F6B 0.080(2) 0.0390(12) 0.0619(18) 0.0126(10) 0.0107(13) 0.0012(12)
F7A 0.080(2) 0.0390(12) 0.0619(18) 0.0126(10) 0.0107(13) 0.0012(12)
F8A 0.080(2) 0.0390(12) 0.0619(18) 0.0126(10) 0.0107(13) 0.0012(12)
F7B 0.080(2) 0.0390(12) 0.0619(18) 0.0126(10) 0.0107(13) 0.0012(12)
F8B 0.080(2) 0.0390(12) 0.0619(18) 0.0126(10) 0.0107(13) 0.0012(12)

loop_
_atom_type_symbol
_atom_type_description
_atom_type_scat_dispersion_real
_atom_type_scat_dispersion_imag
_atom_type_scat_source
C C 0.0033 0.0016 'International Tables Vol C Tables 4.2.6.8 and 6.1.1.4'
H H 0.0000 0.0000 'International Tables Vol C Tables 4.2.6.8 and 6.1.1.4'
N N 0.0061 0.0033 'International Tables Vol C Tables 4.2.6.8 and 6.1.1.4'
O O 0.0106 0.0060 'International Tables Vol C Tables 4.2.6.8 and 6.1.1.4'
B B 0.0013 0.0007 'International Tables Vol C Tables 4.2.6.8 and 6.1.1.4'
F F 0.0171 0.0103 'International Tables Vol C Tables 4.2.6.8 and 6.1.1.4'
Fe Fe 0.3463 0.8444 'International Tables Vol C Tables 4.2.6.8 and 6.1.1.4'

loop_
_geom_angle_atom_site_label_1
_geom_angle_atom_site_label_2
_geom_angle_atom_site_label_3
_geom_angle
C2 C1 H1 107.3
C2 C1 C19 112.1(4)
C19 C1 H1 107.3
O1 C1 H1 107.3
O1 C1 C2 112.2(4)
O1 C1 C19 110.5(4)
C18 C1A H1A 121.6
C18 C1A C20 116.8(5)
C20 C1A H1A 121.6
C1 C2 H2A 109.3
C1 C2 H2B 109.3
C1 C2 N1 111.6(4)
H2A C2 H2B 108.0
N1 C2 H2A 109.3
N1 C2 H2B 109.3
H3A C3 H3B 108.3
C4 C3 H3A 109.9
C4 C3 H3B 109.9
N1 C3 H3A 109.9
N1 C3 H3B 109.9
N1 C3 C4 109.0(4)
N2 C4 C3 123.8(4)
N2 C4 N3 112.5(4)
N3 C4 C3 123.6(5)
C6 C5 C10 121.1(4)
C6 C5 N2 130.0(4)
N2 C5 C10 108.7(4)
C5 C6 H6 121.6
C7 C6 C5 116.8(5)
C7 C6 H6 121.6
C6 C7 H7 119.1
C6 C7 C8 121.7(5)
C8 C7 H7 119.1
C7 C8 H8 119.1
C9 C8 C7 121.8(5)
C9 C8 H8 119.1
C8 C9 H9 121.6
C8 C9 C10 116.7(5)
C10 C9 H9 121.6
C9 C10 C5 121.8(5)
N3 C10 C5 106.2(4)
N3 C10 C9 131.9(5)
H11A C11 H11B 108.3
C12 C11 H11A 109.9
C12 C11 H11B 109.9
C12 C11 N3 109.0(6)
N3 C11 H11A 109.9
N3 C11 H11B 109.9
C11 C12 H12A 109.5
C11 C12 H12B 109.5
C11 C12 H12C 109.5
H12A C12 H12B 109.5
H12A C12 H12C 109.5
H12B C12 H12C 109.5
H13A C13 H13B 108.1
C14 C13 H13A 109.5
C14 C13 H13B 109.5
N1 C13 H13A 109.5
N1 C13 H13B 109.5
N1 C13 C14 110.8(4)
N4 C14 C13 123.4(4)
N4 C14 N5 112.9(4)
N5 C14 C13 123.6(4)
C16 C15 C20 120.2(4)
N4 C15 C16 131.2(4)
N4 C15 C20 108.6(4)
C15 C16 H16 121.3
C17 C16 C15 117.3(4)
C17 C16 H16 121.3
C16 C17 H17 119.2
C16 C17 C18 121.6(5)
C18 C17 H17 119.2
C1A C18 C17 121.9(5)
C1A C18 H18 119.0
C17 C18 H18 119.0
C1 C19 H19A 109.1
C1 C19 H19B 109.1
H19A C19 H19B 107.8
N6 C19 C1 112.6(4)
N6 C19 H19A 109.1
N6 C19 H19B 109.1
C1A C20 C15 122.2(4)
N5 C20 C1A 132.0(4)
N5 C20 C15 105.8(4)
H21A C21 H21B 107.9
C22 C21 H21A 109.1
C22 C21 H21B 109.1
N5 C21 H21A 109.1
N5 C21 H21B 109.1
N5 C21 C22 112.3(4)
C21 C22 H22A 109.5
C21 C22 H22B 109.5
C21 C22 H22C 109.5
H22A C22 H22B 109.5
H22A C22 H22C 109.5
H22B C22 H22C 109.5
H23A C23 H23B 108.4
C24 C23 H23A 110.0
C24 C23 H23B 110.0
N6 C23 H23A 110.0
N6 C23 H23B 110.0
N6 C23 C24 108.5(4)
N7 C24 C23 122.0(4)
N7 C24 N8 112.7(4)
N8 C24 C23 125.3(4)
C30 C25 C26 120.9(4)
N7 C25 C26 129.7(4)
N7 C25 C30 109.3(4)
C25 C26 H26 121.6
C27 C26 C25 116.8(4)
C27 C26 H26 121.6
C26 C27 H27 119.3
C26 C27 C28 121.5(5)
C28 C27 H27 119.3
C27 C28 H28 118.9
C29 C28 C27 122.3(5)
C29 C28 H28 118.9
C28 C29 H29 122.0
C28 C29 C30 115.9(5)
C30 C29 H29 122.0
C25 C30 N8 105.7(4)
C29 C30 C25 122.6(4)
C29 C30 N8 131.5(5)
H31A C31 H31B 107.8
C32 C31 H31A 109.1
C32 C31 H31B 109.1
N8 C31 H31A 109.1
N8 C31 H31B 109.1
N8 C31 C32 112.7(5)
C31 C32 H32A 109.5
C31 C32 H32B 109.5
C31 C32 H32C 109.5
H32A C32 H32B 109.5
H32A C32 H32C 109.5
H32B C32 H32C 109.5
H33A C33 H33B 108.3
C34 C33 H33A 109.8
C34 C33 H33B 109.8
N6 C33 H33A 109.8
N6 C33 H33B 109.8
N6 C33 C34 109.2(4)
N9 C34 C33 121.6(5)
N9 C34 N10 112.5(5)
N10 C34 C33 125.9(5)
C36 C35 C40 120.6(5)
C36 C35 N9 130.4(5)
C40 C35 N9 109.0(5)
C35 C36 H36 121.5
C37 C36 C35 117.1(5)
C37 C36 H36 121.5
C36 C37 H37 119.3
C36 C37 C38 121.5(5)
C38 C37 H37 119.3
C37 C38 H38 118.8
C39 C38 C37 122.3(5)
C39 C38 H38 118.8
C38 C39 H39 122.3
C38 C39 C40 115.4(5)
C40 C39 H39 122.3
C35 C40 C39 122.7(5)
N10 C40 C35 105.0(4)
N10 C40 C39 132.2(5)
H41A C41 H41B 108.2
C42 C41 H41A 109.7
C42 C41 H41B 109.7
C42 C41 N10 109.8(5)
N10 C41 H41A 109.7
N10 C41 H41B 109.7
C41 C42 H42A 109.5
C41 C42 H42B 109.5
C41 C42 H42C 109.5
H42A C42 H42B 109.5
H42A C42 H42C 109.5
H42B C42 H42C 109.5
O2 C43 C44 116.6(5)
O2 C43 O3 125.2(4)
O3 C43 C44 118.2(4)
C43 C44 H44A 109.5
C43 C44 H44B 109.5
C43 C44 H44C 109.5
H44A C44 H44B 109.5
H44A C44 H44C 109.5
H44B C44 H44C 109.5
C2 N1 Fe1 99.2(3)
C3 N1 C2 113.3(4)
C3 N1 C13 114.4(4)
C3 N1 Fe1 110.9(3)
C13 N1 C2 107.9(4)
C13 N1 Fe1 110.1(3)
C4 N2 C5 105.7(4)
C4 N2 Fe1 115.5(3)
C5 N2 Fe1 135.5(3)
C4 N3 C10 106.9(4)
C4 N3 C11 127.1(5)
C10 N3 C11 125.8(4)
C14 N4 C15 105.9(4)
C14 N4 Fe1 116.7(3)
C15 N4 Fe1 137.4(3)
C14 N5 C20 106.8(4)
C14 N5 C21 126.7(4)
C20 N5 C21 126.5(4)
C19 N6 C23 114.0(4)
C19 N6 C33 113.0(4)
C19 N6 Fe2 103.4(3)
C23 N6 C33 110.8(4)
C23 N6 Fe2 107.8(3)
C33 N6 Fe2 107.2(3)
C24 N7 C25 105.5(4)
C24 N7 Fe2 117.1(3)
C25 N7 Fe2 137.4(3)
C24 N8 C30 106.7(4)
C24 N8 C31 127.4(4)
C30 N8 C31 125.8(4)
C34 N9 C35 106.0(4)
C34 N9 Fe2 115.6(3)
C35 N9 Fe2 135.0(4)
C34 N10 C40 107.2(4)
C34 N10 C41 127.3(5)
C40 N10 C41 125.5(5)
C1 O1 Fe1 114.5(3)
C1 O1 Fe2 116.7(3)
Fe2 O1 Fe1 128.18(15)
C43 O2 Fe1 136.2(3)
C43 O3 Fe2 136.0(3)
N2 Fe1 N1 76.76(14)
N2 Fe1 N4 114.44(15)
N4 Fe1 N1 77.70(13)
O1 Fe1 N1 81.51(13)
O1 Fe1 N2 112.10(14)
O1 Fe1 N4 122.16(13)
O1 Fe1 O2 96.39(13)
O2 Fe1 N1 175.80(14)
O2 Fe1 N2 107.42(15)
O2 Fe1 N4 100.53(14)
N7 Fe2 N6 76.23(14)
N7 Fe2 N9 104.39(16)
N9 Fe2 N6 77.69(15)
O1 Fe2 N6 79.43(13)
O1 Fe2 N7 124.65(14)
O1 Fe2 N9 117.79(16)
O1 Fe2 O3 95.65(13)
O3 Fe2 N6 172.93(14)
O3 Fe2 N7 110.82(15)
O3 Fe2 N9 100.45(16)
F1A B1 F2A 113.9(6)
F1A B1 F3 103.7(5)
F1A B1 F4A 109.0(6)
F2A B1 F3 107.3(5)
F2B B1 F1B 101.5(7)
F2B B1 F4B 113.0(7)
F3 B1 F1B 111.8(5)
F3 B1 F2B 118.5(6)
F3 B1 F4B 110.8(6)
F4A B1 F2A 113.2(6)
F4A B1 F3 109.2(5)
F4B B1 F1B 99.1(7)
F5A B2 F6A 104.3(6)
F5A B2 F8A 116.5(7)
F6A B2 F8A 122.3(7)
F5B B2 F6B 114.4(7)
F5B B2 F7B 119.1(11)
F5B B2 F8B 96.6(8)
F7A B2 F5A 105.4(9)
F7A B2 F6A 107.0(13)
F7A B2 F8A 99.8(10)
F7B B2 F6B 110.9(15)
F7B B2 F8B 123.9(13)
F8B B2 F6B 87.8(8)

loop_
_geom_bond_atom_site_label_1
_geom_bond_atom_site_label_2
_geom_bond_distance
C1 H1 1.0000
C1 C2 1.479(7)
C1 C19 1.508(7)
C1 O1 1.419(5)
C1A H1A 0.9500
C1A C18 1.376(7)
C1A C20 1.394(7)
C2 H2A 0.9900
C2 H2B 0.9900
C2 N1 1.487(6)
C3 H3A 0.9900
C3 H3B 0.9900
C3 C4 1.502(7)
C3 N1 1.461(6)
C4 N2 1.336(6)
C4 N3 1.356(6)
C5 C6 1.389(7)
C5 C10 1.400(7)
C5 N2 1.399(6)
C6 H6 0.9500
C6 C7 1.386(7)
C7 H7 0.9500
C7 C8 1.403(8)
C8 H8 0.9500
C8 C9 1.371(8)
C9 H9 0.9500
C9 C10 1.396(7)
C10 N3 1.395(7)
C11 H11A 0.9900
C11 H11B 0.9900
C11 C12 1.495(10)
C11 N3 1.506(7)
C12 H12A 0.9800
C12 H12B 0.9800
C12 H12C 0.9800
C13 H13A 0.9900
C13 H13B 0.9900
C13 C14 1.494(6)
C13 N1 1.462(6)
C14 N4 1.321(6)
C14 N5 1.351(6)
C15 C16 1.398(6)
C15 C20 1.406(6)
C15 N4 1.387(6)
C16 H16 0.9500
C16 C17 1.388(7)
C17 H17 0.9500
C17 C18 1.396(7)
C18 H18 0.9500
C19 H19A 0.9900
C19 H19B 0.9900
C19 N6 1.435(6)
C20 N5 1.388(6)
C21 H21A 0.9900
C21 H21B 0.9900
C21 C22 1.504(7)
C21 N5 1.472(6)
C22 H22A 0.9800
C22 H22B 0.9800
C22 H22C 0.9800
C23 H23A 0.9900
C23 H23B 0.9900
C23 C24 1.488(7)
C23 N6 1.467(6)
C24 N7 1.329(6)
C24 N8 1.346(6)
C25 C26 1.399(6)
C25 C30 1.390(7)
C25 N7 1.386(6)
C26 H26 0.9500
C26 C27 1.383(7)
C27 H27 0.9500
C27 C28 1.395(7)
C28 H28 0.9500
C28 C29 1.383(7)
C29 H29 0.9500
C29 C30 1.387(7)
C30 N8 1.397(6)
C31 H31A 0.9900
C31 H31B 0.9900
C31 C32 1.507(9)
C31 N8 1.463(6)
C32 H32A 0.9800
C32 H32B 0.9800
C32 H32C 0.9800
C33 H33A 0.9900
C33 H33B 0.9900
C33 C34 1.491(7)
C33 N6 1.473(6)
C34 N9 1.296(7)
C34 N10 1.356(7)
C35 C36 1.388(7)
C35 C40 1.390(8)
C35 N9 1.391(6)
C36 H36 0.9500
C36 C37 1.375(7)
C37 H37 0.9500
C37 C38 1.400(8)
C38 H38 0.9500
C38 C39 1.376(8)
C39 H39 0.9500
C39 C40 1.394(7)
C40 N10 1.384(7)
C41 H41A 0.9900
C41 H41B 0.9900
C41 C42 1.456(9)
C41 N10 1.467(7)
C42 H42A 0.9800
C42 H42B 0.9800
C42 H42C 0.9800
C43 C44 1.518(6)
C43 O2 1.245(6)
C43 O3 1.261(6)
C44 H44A 0.9800
C44 H44B 0.9800
C44 H44C 0.9800
N1 Fe1 2.317(4)
N2 Fe1 2.075(4)
N4 Fe1 2.075(4)
N6 Fe2 2.330(4)
N7 Fe2 2.062(4)
N9 Fe2 2.079(4)
O1 Fe1 1.994(3)
O1 Fe2 1.993(3)
O2 Fe1 2.030(3)
O3 Fe2 2.044(3)
B1 F1A 1.336(10)
B1 F1B 1.513(12)
B1 F2A 1.372(9)
B1 F2B 1.384(11)
B1 F3 1.381(7)
B1 F4A 1.340(10)
B1 F4B 1.385(12)
B2 F5A 1.407(9)
B2 F6A 1.409(10)
B2 F5B 1.356(10)
B2 F6B 1.386(10)
B2 F7A 1.368(11)
B2 F8A 1.429(9)
B2 F7B 1.366(12)
B2 F8B 1.374(10)

loop_
_geom_torsion_atom_site_label_1
_geom_torsion_atom_site_label_2
_geom_torsion_atom_site_label_3
_geom_torsion_atom_site_label_4
_geom_torsion
C1 C2 N1 C3 74.1(5)
C1 C2 N1 C13 -158.1(4)
C1 C2 N1 Fe1 -43.4(4)
C1 C19 N6 C23 -80.2(5)
C1 C19 N6 C33 152.1(4)
C1 C19 N6 Fe2 36.5(5)
C1A C20 N5 C14 -179.0(5)
C1A C20 N5 C21 2.8(8)
C2 C1 C19 N6 -173.9(4)
C2 C1 O1 Fe1 -29.2(5)
C2 C1 O1 Fe2 159.1(3)
C3 C4 N2 C5 176.0(5)
C3 C4 N2 Fe1 13.3(7)
C3 C4 N3 C10 -175.6(5)
C3 C4 N3 C11 -0.6(9)
C4 C3 N1 C2 -126.3(5)
C4 C3 N1 C13 109.4(5)
C4 C3 N1 Fe1 -15.8(5)
C5 C6 C7 C8 0.5(7)
C5 C10 N3 C4 -0.7(6)
C5 C10 N3 C11 -175.7(5)
C6 C5 C10 C9 1.0(8)
C6 C5 C10 N3 177.4(4)
C6 C5 N2 C4 -176.7(5)
C6 C5 N2 Fe1 -19.3(8)
C6 C7 C8 C9 1.1(8)
C7 C8 C9 C10 -1.6(8)
C8 C9 C10 C5 0.6(8)
C8 C9 C10 N3 -174.8(6)
C9 C10 N3 C4 175.3(6)
C9 C10 N3 C11 0.2(10)
C10 C5 C6 C7 -1.5(7)
C10 C5 N2 C4 -0.3(5)
C10 C5 N2 Fe1 157.1(4)
C12 C11 N3 C4 95.6(7)
C12 C11 N3 C10 -90.4(7)
C13 C14 N4 C15 177.0(4)
C13 C14 N4 Fe1 -2.0(6)
C13 C14 N5 C20 -177.3(4)
C13 C14 N5 C21 0.8(7)
C14 C13 N1 C2 95.1(5)
C14 C13 N1 C3 -137.9(4)
C14 C13 N1 Fe1 -12.2(5)
C15 C16 C17 C18 1.5(7)
C15 C20 N5 C14 0.9(5)
C15 C20 N5 C21 -177.3(4)
C16 C15 C20 C1A -0.6(7)
C16 C15 C20 N5 179.5(4)
C16 C15 N4 C14 179.9(5)
C16 C15 N4 Fe1 -1.4(8)
C16 C17 C18 C1A -1.1(7)
C18 C1A C20 C15 1.0(7)
C18 C1A C20 N5 -179.1(5)
C19 C1 C2 N1 177.1(4)
C19 C1 O1 Fe1 -155.0(3)
C19 C1 O1 Fe2 33.3(5)
C20 C1A C18 C17 -0.2(7)
C20 C15 C16 C17 -0.7(6)
C20 C15 N4 C14 0.0(5)
C20 C15 N4 Fe1 178.7(3)
C22 C21 N5 C14 94.1(6)
C22 C21 N5 C20 -88.1(6)
C23 C24 N7 C25 -177.9(5)
C23 C24 N7 Fe2 2.0(6)
C23 C24 N8 C30 177.1(5)
C23 C24 N8 C31 -3.2(8)
C24 C23 N6 C19 144.2(4)
C24 C23 N6 C33 -86.9(5)
C24 C23 N6 Fe2 30.0(5)
C25 C26 C27 C28 1.1(7)
C25 C30 N8 C24 0.9(5)
C25 C30 N8 C31 -178.9(5)
C26 C25 C30 C29 -1.7(7)
C26 C25 C30 N8 175.1(4)
C26 C25 N7 C24 -174.9(5)
C26 C25 N7 Fe2 5.3(8)
C26 C27 C28 C29 -1.5(8)
C27 C28 C29 C30 0.3(8)
C28 C29 C30 C25 1.3(7)
C28 C29 C30 N8 -174.6(5)
C29 C30 N8 C24 177.3(5)
C29 C30 N8 C31 -2.5(9)
C30 C25 C26 C27 0.5(7)
C30 C25 N7 C24 0.9(5)
C30 C25 N7 Fe2 -178.9(3)
C32 C31 N8 C24 95.9(6)
C32 C31 N8 C30 -84.3(7)
C33 C34 N9 C35 -173.8(5)
C33 C34 N9 Fe2 23.7(7)
C33 C34 N10 C40 177.1(5)
C33 C34 N10 C41 -1.3(10)
C34 C33 N6 C19 -87.4(5)
C34 C33 N6 C23 143.2(5)
C34 C33 N6 Fe2 25.9(5)
C35 C36 C37 C38 -2.8(8)
C35 C40 N10 C34 -3.4(6)
C35 C40 N10 C41 175.0(5)
C36 C35 C40 C39 7.1(8)
C36 C35 C40 N10 -174.3(5)
C36 C35 N9 C34 174.1(6)
C36 C35 N9 Fe2 -28.4(9)
C36 C37 C38 C39 4.5(9)
C37 C38 C39 C40 -0.4(8)
C38 C39 C40 C35 -5.3(8)
C38 C39 C40 N10 176.5(6)
C39 C40 N10 C34 175.1(6)
C39 C40 N10 C41 -6.5(10)
C40 C35 C36 C37 -2.8(8)
C40 C35 N9 C34 -5.6(6)
C40 C35 N9 Fe2 151.8(4)
C42 C41 N10 C34 -96.7(7)
C42 C41 N10 C40 85.3(7)
C44 C43 O2 Fe1 -174.5(4)
C44 C43 O3 Fe2 161.7(4)
N1 C3 C4 N2 3.2(7)
N1 C3 C4 N3 178.9(5)
N1 C13 C14 N4 10.4(7)
N1 C13 C14 N5 -173.6(4)
N2 C4 N3 C10 0.5(6)
N2 C4 N3 C11 175.5(5)
N2 C5 C6 C7 174.6(5)
N2 C5 C10 C9 -175.8(5)
N2 C5 C10 N3 0.6(6)
N3 C4 N2 C5 -0.1(6)
N3 C4 N2 Fe1 -162.8(4)
N4 C14 N5 C20 -0.9(5)
N4 C14 N5 C21 177.2(4)
N4 C15 C16 C17 179.4(4)
N4 C15 C20 C1A 179.4(4)
N4 C15 C20 N5 -0.5(5)
N5 C14 N4 C15 0.6(5)
N5 C14 N4 Fe1 -178.4(3)
N6 C23 C24 N7 -23.8(7)
N6 C23 C24 N8 158.9(5)
N6 C33 C34 N9 -35.0(7)
N6 C33 C34 N10 148.0(5)
N7 C24 N8 C30 -0.4(6)
N7 C24 N8 C31 179.4(5)
N7 C25 C26 C27 175.8(4)
N7 C25 C30 C29 -177.9(4)
N7 C25 C30 N8 -1.1(5)
N8 C24 N7 C25 -0.3(5)
N8 C24 N7 Fe2 179.5(3)
N9 C34 N10 C40 -0.1(7)
N9 C34 N10 C41 -178.5(5)
N9 C35 C36 C37 177.5(5)
N9 C35 C40 C39 -173.1(5)
N9 C35 C40 N10 5.5(6)
N10 C34 N9 C35 3.5(6)
N10 C34 N9 Fe2 -159.0(4)
O1 C1 C2 N1 52.2(5)
O1 C1 C19 N6 -48.1(6)
O2 C43 O3 Fe2 -18.7(8)
O3 C43 O2 Fe1 5.9(8)
